data_4305217
loop_
_publ_author_name
'Jie-Sheng Huang'
'Jin Xie'
'Steven C. F. Kui'
'Guo-Su Fang'
'Nianyong Zhu'
'Chi-Ming Che'

_publ_section_title
;
Self-Assembly of a Cyclic Metalladecapyridine from the Reaction of
2,6-Bis(bis(2-pyridyl)methoxymethane)pyridine with Silver(I)
;
_journal_name_full 'Inorganic Chemistry'
_journal_page_first 5727
_journal_page_last 5735
_journal_paper_doi 10.1021/ic8000043
_journal_volume 47
_journal_year 2008
_chemical_formula_moiety 'C54 H42 Ag2 N12 O10'
_chemical_formula_sum 'C54 H42 Ag2 N12 O10'
_chemical_formula_weight 1234.74
_chemical_name_systematic
;
 ?
;
_space_group_IT_number 2
_symmetry_cell_setting triclinic
_symmetry_space_group_name_Hall '-P 1'
_symmetry_space_group_name_H-M 'P -1'
_atom_sites_solution_hydrogens geom
_atom_sites_solution_primary direct
_atom_sites_solution_secondary difmap
_audit_creation_method SHELXL-97
_cell_angle_alpha 79.68(3)
_cell_angle_beta 89.67(3)
_cell_angle_gamma 86.59(3)
_cell_formula_units_Z 2
_cell_length_a 12.663(3)
_cell_length_b 13.569(3)
_cell_length_c 15.350(3)
_cell_measurement_reflns_used 0
_cell_measurement_temperature 253(2)
_cell_measurement_theta_max 0
_cell_measurement_theta_min 0
_cell_volume 2590.2(10)
_computing_molecular_graphics 'Ortep-3 for Windows (Farrugia, 1997)'
_computing_publication_material 'WinGX publication routines (Farrugia, 1999)'
_computing_structure_refinement 'SHELXL-97 (Sheldrick, 1997)'
_computing_structure_solution SHELXS-97
_diffrn_ambient_temperature 253(2)
_diffrn_measured_fraction_theta_full 0.798
_diffrn_measured_fraction_theta_max 0.798
_diffrn_radiation_monochromator graphite
_diffrn_radiation_source 'fine-focus sealed tube'
_diffrn_radiation_type MoK\a
_diffrn_radiation_wavelength 0.71073
_diffrn_reflns_av_R_equivalents 0.0416
_diffrn_reflns_av_sigmaI/netI 0.0793
_diffrn_reflns_limit_h_max 14
_diffrn_reflns_limit_h_min -14
_diffrn_reflns_limit_k_max 16
_diffrn_reflns_limit_k_min -16
_diffrn_reflns_limit_l_max 18
_diffrn_reflns_limit_l_min -18
_diffrn_reflns_number 19866
_diffrn_reflns_theta_full 25.59
_diffrn_reflns_theta_max 25.59
_diffrn_reflns_theta_min 1.53
_exptl_absorpt_coefficient_mu 0.828
_exptl_absorpt_correction_type none
_exptl_crystal_colour white
_exptl_crystal_density_diffrn 1.583
_exptl_crystal_density_method 'not measured'
_exptl_crystal_description prism
_exptl_crystal_F_000 1248
_exptl_crystal_size_max 0.35
_exptl_crystal_size_mid 0.2
_exptl_crystal_size_min 0.1
_refine_diff_density_max 0.850
_refine_diff_density_min -0.340
_refine_diff_density_rms 0.075
_refine_ls_extinction_method none
_refine_ls_goodness_of_fit_ref 0.905
_refine_ls_hydrogen_treatment mixed
_refine_ls_matrix_type full
_refine_ls_number_parameters 707
_refine_ls_number_reflns 7786
_refine_ls_number_restraints 0
_refine_ls_restrained_S_all 0.905
_refine_ls_R_factor_all 0.0600
_refine_ls_R_factor_gt 0.0358
_refine_ls_shift/su_max 0.001
_refine_ls_shift/su_mean 0.000
_refine_ls_structure_factor_coef Fsqd
_refine_ls_weighting_details 'calc w=1/[\s^2^(Fo^2^)+(0.0346P)^2^+0.0000P] where P=(Fo^2^+2Fc^2^)/3'
_refine_ls_weighting_scheme calc
_refine_ls_wR_factor_gt 0.0836
_refine_ls_wR_factor_ref 0.0894
_reflns_number_gt 5160
_reflns_number_total 7786
_reflns_threshold_expression >2sigma(I)
_cod_data_source_file ic8000043-file003.cif
_cod_data_source_block Complex2
_cod_original_cell_volume 2590.2(9)
_cod_database_code 4305217

loop_
_symmetry_equiv_pos_as_xyz
'x, y, z'
'-x, -y, -z'

loop_
_atom_site_label
_atom_site_type_symbol
_atom_site_fract_x
_atom_site_fract_y
_atom_site_fract_z
_atom_site_U_iso_or_equiv
_atom_site_adp_type
_atom_site_occupancy
_atom_site_symmetry_multiplicity
_atom_site_calc_flag
_atom_site_refinement_flags
_atom_site_disorder_assembly
_atom_site_disorder_group
Ag1 Ag 0.13381(3) -0.01912(2) -0.04476(2) 0.05574(12) Uani 1 1 d . . .
O1 O 0.0290(2) 0.0005(2) -0.34273(17) 0.0589(8) Uani 1 1 d . . .
H1 H -0.0311 0.0270 -0.3477 0.088 Uiso 1 1 calc R . .
O2 O -0.3333(2) 0.0822(2) -0.22405(17) 0.0549(7) Uani 1 1 d . . .
H2 H -0.2961 0.0631 -0.2624 0.082 Uiso 1 1 calc R . .
N1 N 0.2267(3) 0.0289(3) -0.1859(2) 0.0652(11) Uani 1 1 d . . .
N2 N 0.0619(2) -0.1290(2) -0.1157(2) 0.0483(9) Uani 1 1 d . . .
N3 N -0.2089(2) -0.0826(2) -0.0324(2) 0.0440(8) Uani 1 1 d . . .
N4 N -0.2921(3) 0.1319(3) -0.0060(2) 0.0627(10) Uani 1 1 d . . .
N5 N -0.0952(2) 0.0394(2) -0.18466(19) 0.0400(8) Uani 1 1 d . . .
C1 C 0.3317(4) 0.0406(4) -0.1870(3) 0.0741(15) Uani 1 1 d . . .
H1A H 0.3633 0.0545 -0.1363 0.089 Uiso 1 1 calc R . .
C2 C 0.3937(4) 0.0332(3) -0.2582(4) 0.0695(14) Uani 1 1 d . . .
H2A H 0.4660 0.0411 -0.2558 0.083 Uiso 1 1 calc R . .
C3 C 0.3480(4) 0.0139(3) -0.3340(4) 0.0672(13) Uani 1 1 d . . .
H3 H 0.3884 0.0082 -0.3838 0.081 Uiso 1 1 calc R . .
C4 C 0.2394(3) 0.0031(3) -0.3339(3) 0.0543(11) Uani 1 1 d . . .
H4 H 0.2057 -0.0091 -0.3843 0.065 Uiso 1 1 calc R . .
C5 C 0.1826(3) 0.0106(3) -0.2592(3) 0.0463(10) Uani 1 1 d . . .
C6 C 0.0651(3) -0.0067(3) -0.2536(2) 0.0450(10) Uani 1 1 d . . .
C7 C 0.0526(3) -0.1132(3) -0.2038(3) 0.0463(10) Uani 1 1 d . . .
C8 C 0.0363(3) -0.1918(3) -0.2472(3) 0.0631(12) Uani 1 1 d . . .
H8 H 0.0310 -0.1799 -0.3086 0.076 Uiso 1 1 calc R . .
C9 C 0.0280(4) -0.2859(4) -0.2013(4) 0.0788(15) Uani 1 1 d . . .
H9 H 0.0171 -0.3385 -0.2309 0.095 Uiso 1 1 calc R . .
C10 C 0.0357(4) -0.3031(3) -0.1107(4) 0.0732(15) Uani 1 1 d . . .
H10 H 0.0293 -0.3669 -0.0775 0.088 Uiso 1 1 calc R . .
C11 C 0.0533(3) -0.2230(3) -0.0708(3) 0.0642(13) Uani 1 1 d . . .
H11 H 0.0596 -0.2341 -0.0094 0.077 Uiso 1 1 calc R . .
C12 C -0.0006(3) 0.0708(3) -0.2132(2) 0.0409(9) Uani 1 1 d . . .
C13 C 0.0251(3) 0.1690(3) -0.2171(3) 0.0509(11) Uani 1 1 d . . .
H13 H 0.0918 0.1891 -0.2358 0.061 Uiso 1 1 calc R . .
C14 C -0.0498(4) 0.2363(3) -0.1929(3) 0.0590(12) Uani 1 1 d . . .
H14 H -0.0346 0.3031 -0.1961 0.071 Uiso 1 1 calc R . .
C15 C -0.1478(3) 0.2050(3) -0.1636(3) 0.0556(11) Uani 1 1 d . . .
H15 H -0.1991 0.2496 -0.1467 0.067 Uiso 1 1 calc R . .
C16 C -0.1672(3) 0.1047(3) -0.1604(2) 0.0394(9) Uani 1 1 d . . .
C17 C -0.1993(3) -0.1815(3) -0.0013(3) 0.0540(11) Uani 1 1 d . . .
H17 H -0.1638 -0.2033 0.0522 0.065 Uiso 1 1 calc R . .
C18 C -0.2382(3) -0.2519(3) -0.0431(3) 0.0604(12) Uani 1 1 d . . .
H18 H -0.2275 -0.3199 -0.0201 0.072 Uiso 1 1 calc R . .
C19 C -0.2937(3) -0.2197(3) -0.1202(3) 0.0614(12) Uani 1 1 d . . .
H19 H -0.3210 -0.2659 -0.1508 0.074 Uiso 1 1 calc R . .
C20 C -0.3086(3) -0.1178(3) -0.1522(3) 0.0550(11) Uani 1 1 d . . .
H20 H -0.3480 -0.0949 -0.2035 0.066 Uiso 1 1 calc R . .
C21 C -0.2651(3) -0.0505(3) -0.1078(3) 0.0435(10) Uani 1 1 d . . .
C22 C -0.2767(3) 0.0637(3) -0.1417(2) 0.0430(10) Uani 1 1 d . . .
C23 C -0.3412(3) 0.1176(3) -0.0791(3) 0.0464(10) Uani 1 1 d . . .
C24 C -0.4436(3) 0.1557(3) -0.0977(3) 0.0588(12) Uani 1 1 d . . .
H24 H -0.4768 0.1469 -0.1495 0.071 Uiso 1 1 calc R . .
C25 C -0.4966(4) 0.2068(4) -0.0391(4) 0.0762(15) Uani 1 1 d . . .
H25 H -0.5661 0.2319 -0.0504 0.091 Uiso 1 1 calc R . .
C26 C -0.4458(4) 0.2202(4) 0.0352(4) 0.0750(14) Uani 1 1 d . . .
H26 H -0.4796 0.2543 0.0759 0.090 Uiso 1 1 calc R . .
C27 C -0.3442(4) 0.1824(4) 0.0485(3) 0.0723(14) Uani 1 1 d . . .
H27 H -0.3092 0.1926 0.0989 0.087 Uiso 1 1 calc R . .
Ag2 Ag 0.38582(3) -0.54981(2) -0.58929(2) 0.05673(12) Uani 1 1 d . . .
O3 O 0.1756(2) -0.6824(2) -0.33984(17) 0.0504(7) Uani 1 1 d . . .
H3A H 0.1842 -0.6494 -0.3009 0.076 Uiso 1 1 calc R . .
O4 O 0.4160(2) -0.5653(2) -0.14957(16) 0.0518(7) Uani 1 1 d . . .
H4A H 0.3560 -0.5745 -0.1649 0.078 Uiso 1 1 calc R . .
N6 N 0.2620(2) -0.4800(2) -0.5099(2) 0.0464(8) Uani 1 1 d . . .
N7 N 0.2688(3) -0.6899(2) -0.5591(2) 0.0537(9) Uani 1 1 d . . .
N8 N 0.4667(2) -0.3885(2) -0.3511(2) 0.0462(8) Uani 1 1 d . . .
N9 N 0.6652(3) -0.5036(2) -0.2524(2) 0.0540(9) Uani 1 1 d . . .
N10 N 0.3751(2) -0.5907(2) -0.3321(2) 0.0397(8) Uani 1 1 d . . .
C28 C 0.2297(4) -0.3841(3) -0.5399(3) 0.0642(13) Uani 1 1 d . . .
H28 H 0.2706 -0.3464 -0.5825 0.077 Uiso 1 1 calc R . .
C29 C 0.1402(4) -0.3386(3) -0.5113(4) 0.0728(15) Uani 1 1 d . . .
H29 H 0.1206 -0.2720 -0.5347 0.087 Uiso 1 1 calc R . .
C30 C 0.0795(4) -0.3926(3) -0.4476(3) 0.0691(13) Uani 1 1 d . . .
H30 H 0.0189 -0.3632 -0.4260 0.083 Uiso 1 1 calc R . .
C31 C 0.1109(3) -0.4915(3) -0.4167(3) 0.0519(11) Uani 1 1 d . . .
H31 H 0.0709 -0.5303 -0.3741 0.062 Uiso 1 1 calc R . .
C32 C 0.2018(3) -0.5331(3) -0.4490(2) 0.0410(10) Uani 1 1 d . . .
C33 C 0.2362(3) -0.6446(3) -0.4147(2) 0.0399(9) Uani 1 1 d . . .
C34 C 0.2132(3) -0.7075(3) -0.4849(3) 0.0420(10) Uani 1 1 d . . .
C35 C 0.1405(3) -0.7806(3) -0.4714(3) 0.0475(10) Uani 1 1 d . . .
H35 H 0.1024 -0.7920 -0.4189 0.057 Uiso 1 1 calc R . .
C36 C 0.1250(4) -0.8364(3) -0.5363(3) 0.0584(12) Uani 1 1 d . . .
H36 H 0.0759 -0.8855 -0.5283 0.070 Uiso 1 1 calc R . .
C37 C 0.1821(4) -0.8190(3) -0.6123(3) 0.0641(13) Uani 1 1 d . . .
H37 H 0.1734 -0.8562 -0.6568 0.077 Uiso 1 1 calc R . .
C38 C 0.2529(4) -0.7449(3) -0.6215(3) 0.0630(12) Uani 1 1 d . . .
H38 H 0.2915 -0.7323 -0.6736 0.076 Uiso 1 1 calc R . .
C39 C 0.3527(3) -0.6553(3) -0.3847(2) 0.0384(9) Uani 1 1 d . . .
C40 C 0.4240(3) -0.7315(3) -0.3992(3) 0.0458(10) Uani 1 1 d . . .
H40 H 0.4071 -0.7748 -0.4369 0.055 Uiso 1 1 calc R . .
C41 C 0.5213(3) -0.7422(3) -0.3566(3) 0.0499(11) Uani 1 1 d . . .
H41 H 0.5706 -0.7931 -0.3653 0.060 Uiso 1 1 calc R . .
C42 C 0.5439(3) -0.6768(3) -0.3013(3) 0.0467(10) Uani 1 1 d . . .
H42 H 0.6083 -0.6834 -0.2714 0.056 Uiso 1 1 calc R . .
C43 C 0.4696(3) -0.6010(3) -0.2909(2) 0.0390(9) Uani 1 1 d . . .
C44 C 0.4229(3) -0.3003(3) -0.3930(3) 0.0589(12) Uani 1 1 d . . .
H44 H 0.4461 -0.2749 -0.4497 0.071 Uiso 1 1 calc R . .
C45 C 0.3460(4) -0.2461(3) -0.3565(3) 0.0679(14) Uani 1 1 d . . .
H45 H 0.3165 -0.1859 -0.3881 0.081 Uiso 1 1 calc R . .
C46 C 0.3129(4) -0.2824(3) -0.2720(3) 0.0687(13) Uani 1 1 d . . .
H46 H 0.2615 -0.2466 -0.2449 0.082 Uiso 1 1 calc R . .
C47 C 0.3574(3) -0.3732(3) -0.2280(3) 0.0566(11) Uani 1 1 d . . .
H47 H 0.3369 -0.3987 -0.1705 0.068 Uiso 1 1 calc R . .
C48 C 0.4314(3) -0.4246(3) -0.2696(3) 0.0415(9) Uani 1 1 d . . .
C49 C 0.4767(3) -0.5290(3) -0.2257(2) 0.0422(9) Uani 1 1 d . . .
C50 C 0.5889(3) -0.5223(3) -0.1912(3) 0.0459(10) Uani 1 1 d . . .
C51 C 0.6100(3) -0.5345(3) -0.1012(3) 0.0589(12) Uani 1 1 d . . .
H51 H 0.5564 -0.5470 -0.0598 0.071 Uiso 1 1 calc R . .
C52 C 0.7143(4) -0.5274(4) -0.0745(3) 0.0761(15) Uani 1 1 d . . .
H52 H 0.7306 -0.5347 -0.0146 0.091 Uiso 1 1 calc R . .
C53 C 0.7923(4) -0.5098(3) -0.1360(4) 0.0667(14) Uani 1 1 d . . .
H53 H 0.8620 -0.5058 -0.1189 0.080 Uiso 1 1 calc R . .
C54 C 0.7650(3) -0.4981(3) -0.2238(3) 0.0637(13) Uani 1 1 d . . .
H54 H 0.8180 -0.4858 -0.2658 0.076 Uiso 1 1 calc R . .
O5 O 0.1903(3) -0.0611(3) -0.6449(2) 0.0910(11) Uani 1 1 d . . .
O6 O 0.1616(4) -0.0897(3) -0.5069(3) 0.0987(12) Uani 1 1 d . . .
O7 O 0.3214(4) -0.0865(4) -0.5562(3) 0.1310(18) Uani 1 1 d . . .
N11 N 0.2260(4) -0.0807(3) -0.5696(3) 0.0787(12) Uani 1 1 d . . .
O8 O 0.7938(2) -0.3866(2) -0.8179(2) 0.0690(8) Uani 1 1 d . . .
O9 O 0.9498(3) -0.4608(2) -0.8040(2) 0.0781(10) Uani 1 1 d . . .
O10 O 0.8500(3) -0.4740(3) -0.9129(3) 0.1053(14) Uani 1 1 d . . .
N12 N 0.8663(3) -0.4406(3) -0.8461(3) 0.0580(9) Uani 1 1 d . . .

loop_
_atom_site_aniso_label
_atom_site_aniso_U_11
_atom_site_aniso_U_22
_atom_site_aniso_U_33
_atom_site_aniso_U_23
_atom_site_aniso_U_13
_atom_site_aniso_U_12
Ag1 0.0630(2) 0.0587(2) 0.0460(2) -0.00796(15) -0.01382(17) -0.00983(16)
O1 0.0526(17) 0.086(2) 0.0403(17) -0.0180(15) -0.0114(14) 0.0013(16)
O2 0.0546(17) 0.0679(18) 0.0403(16) -0.0062(14) -0.0142(14) 0.0013(15)
N1 0.047(2) 0.103(3) 0.048(2) -0.010(2) -0.0020(18) -0.031(2)
N2 0.0468(19) 0.0420(18) 0.054(2) -0.0030(16) -0.0057(17) -0.0057(15)
N3 0.0481(19) 0.0450(19) 0.0387(19) -0.0047(15) -0.0023(16) -0.0085(15)
N4 0.060(2) 0.077(2) 0.056(2) -0.030(2) -0.005(2) 0.012(2)
N5 0.0445(19) 0.0431(17) 0.0315(18) -0.0026(14) -0.0069(15) -0.0064(16)
C1 0.062(3) 0.105(4) 0.056(3) -0.005(3) -0.006(3) -0.030(3)
C2 0.044(3) 0.074(3) 0.088(4) -0.003(3) -0.006(3) -0.018(2)
C3 0.058(3) 0.061(3) 0.081(4) -0.010(3) 0.018(3) -0.007(2)
C4 0.056(3) 0.047(2) 0.059(3) -0.010(2) 0.001(2) 0.002(2)
C5 0.046(2) 0.053(2) 0.039(2) -0.0023(19) -0.004(2) -0.0071(19)
C6 0.042(2) 0.056(2) 0.038(2) -0.0083(19) -0.0039(19) -0.0060(19)
C7 0.036(2) 0.054(2) 0.052(3) -0.017(2) -0.004(2) -0.0037(18)
C8 0.059(3) 0.064(3) 0.072(3) -0.029(3) -0.005(2) -0.008(2)
C9 0.068(3) 0.062(3) 0.116(5) -0.041(3) -0.001(3) -0.012(3)
C10 0.062(3) 0.040(3) 0.117(5) -0.012(3) 0.001(3) -0.005(2)
C11 0.059(3) 0.053(3) 0.076(3) 0.000(3) -0.009(3) -0.001(2)
C12 0.040(2) 0.050(2) 0.031(2) 0.0002(18) -0.0055(18) -0.0052(19)
C13 0.059(3) 0.047(2) 0.046(3) -0.003(2) 0.004(2) -0.018(2)
C14 0.074(3) 0.042(2) 0.062(3) -0.006(2) 0.003(3) -0.018(2)
C15 0.067(3) 0.040(2) 0.058(3) -0.004(2) -0.003(2) 0.002(2)
C16 0.043(2) 0.040(2) 0.033(2) -0.0029(17) -0.0052(18) 0.0003(19)
C17 0.059(3) 0.046(2) 0.055(3) -0.003(2) -0.001(2) -0.004(2)
C18 0.068(3) 0.043(2) 0.068(3) -0.004(2) 0.006(3) -0.006(2)
C19 0.068(3) 0.053(3) 0.068(3) -0.020(2) 0.009(3) -0.015(2)
C20 0.059(3) 0.058(3) 0.049(3) -0.010(2) -0.010(2) -0.009(2)
C21 0.041(2) 0.048(2) 0.042(2) -0.0087(19) 0.0014(19) -0.0052(18)
C22 0.042(2) 0.050(2) 0.036(2) -0.0050(18) -0.0085(19) -0.0021(19)
C23 0.045(2) 0.046(2) 0.046(2) -0.0016(19) -0.003(2) 0.0012(19)
C24 0.044(3) 0.070(3) 0.060(3) -0.008(2) -0.001(2) -0.002(2)
C25 0.050(3) 0.082(3) 0.093(4) -0.013(3) 0.016(3) 0.007(3)
C26 0.074(4) 0.082(3) 0.074(4) -0.028(3) 0.018(3) -0.001(3)
C27 0.081(4) 0.079(3) 0.064(3) -0.035(3) 0.003(3) 0.001(3)
Ag2 0.0584(2) 0.0574(2) 0.0531(2) -0.00624(16) 0.01290(17) -0.00538(16)
O3 0.0523(16) 0.0576(17) 0.0436(17) -0.0099(13) 0.0088(14) -0.0195(14)
O4 0.0430(15) 0.0710(18) 0.0394(16) -0.0027(14) 0.0012(13) -0.0097(15)
N6 0.0474(19) 0.0390(18) 0.052(2) -0.0049(16) 0.0024(17) -0.0032(15)
N7 0.067(2) 0.056(2) 0.042(2) -0.0150(17) 0.0058(18) -0.0164(18)
N8 0.0494(19) 0.0434(19) 0.046(2) -0.0092(16) -0.0020(17) -0.0021(16)
N9 0.043(2) 0.064(2) 0.054(2) -0.0069(18) -0.0020(18) -0.0070(17)
N10 0.0417(18) 0.0402(17) 0.0374(18) -0.0063(15) -0.0009(15) -0.0058(14)
C28 0.062(3) 0.050(3) 0.077(3) 0.000(2) 0.004(3) -0.005(2)
C29 0.070(3) 0.046(3) 0.098(4) -0.007(3) -0.014(3) 0.011(2)
C30 0.052(3) 0.069(3) 0.083(4) -0.011(3) 0.001(3) 0.013(2)
C31 0.042(2) 0.060(3) 0.054(3) -0.011(2) 0.000(2) -0.002(2)
C32 0.038(2) 0.044(2) 0.043(2) -0.0111(19) -0.009(2) -0.0035(18)
C33 0.038(2) 0.044(2) 0.038(2) -0.0057(18) 0.0006(18) -0.0099(17)
C34 0.044(2) 0.040(2) 0.041(2) -0.0045(18) -0.005(2) -0.0023(18)
C35 0.047(2) 0.044(2) 0.051(3) -0.007(2) -0.007(2) -0.0039(19)
C36 0.064(3) 0.045(2) 0.069(3) -0.014(2) -0.016(3) -0.013(2)
C37 0.078(3) 0.057(3) 0.062(3) -0.023(2) -0.014(3) -0.008(3)
C38 0.083(3) 0.067(3) 0.044(3) -0.019(2) 0.002(2) -0.014(3)
C39 0.043(2) 0.036(2) 0.034(2) -0.0001(17) 0.0049(18) -0.0050(18)
C40 0.056(3) 0.039(2) 0.041(2) -0.0023(18) -0.006(2) -0.005(2)
C41 0.053(3) 0.041(2) 0.052(3) -0.003(2) -0.003(2) 0.0072(19)
C42 0.048(2) 0.044(2) 0.045(2) 0.002(2) -0.007(2) 0.0005(19)
C43 0.041(2) 0.038(2) 0.035(2) 0.0012(17) -0.0022(18) -0.0040(18)
C44 0.074(3) 0.052(3) 0.047(3) -0.004(2) -0.001(2) 0.006(2)
C45 0.082(3) 0.052(3) 0.069(3) -0.014(2) -0.017(3) 0.020(3)
C46 0.072(3) 0.068(3) 0.066(3) -0.022(3) 0.000(3) 0.023(3)
C47 0.057(3) 0.071(3) 0.043(3) -0.016(2) 0.002(2) 0.004(2)
C48 0.041(2) 0.048(2) 0.038(2) -0.0131(19) -0.0021(19) -0.0044(18)
C49 0.038(2) 0.051(2) 0.037(2) -0.0060(19) -0.0020(18) -0.0029(18)
C50 0.047(2) 0.043(2) 0.048(3) -0.0075(19) -0.008(2) -0.0019(19)
C51 0.056(3) 0.072(3) 0.049(3) -0.010(2) -0.009(2) -0.013(2)
C52 0.084(4) 0.081(3) 0.063(3) -0.009(3) -0.032(3) -0.010(3)
C53 0.053(3) 0.067(3) 0.080(4) -0.011(3) -0.021(3) -0.009(2)
C54 0.044(3) 0.066(3) 0.079(4) -0.008(3) -0.004(2) -0.005(2)
O5 0.081(2) 0.151(3) 0.042(2) -0.021(2) -0.0141(18) 0.003(2)
O6 0.143(4) 0.087(3) 0.067(3) -0.022(2) -0.002(3) 0.015(2)
O7 0.098(3) 0.196(5) 0.100(3) -0.047(3) -0.038(3) 0.054(3)
N11 0.101(4) 0.082(3) 0.054(3) -0.024(2) -0.001(3) 0.021(3)
O8 0.062(2) 0.085(2) 0.065(2) -0.0301(18) 0.0075(17) -0.0033(18)
O9 0.060(2) 0.081(2) 0.099(3) -0.029(2) -0.013(2) -0.0065(17)
O10 0.145(4) 0.099(3) 0.079(3) -0.050(2) -0.035(3) 0.043(2)
N12 0.068(3) 0.053(2) 0.055(3) -0.0141(19) 0.004(2) -0.010(2)

loop_
_atom_type_symbol
_atom_type_description
_atom_type_scat_dispersion_real
_atom_type_scat_dispersion_imag
_atom_type_scat_source
Ag Ag -0.8971 1.1015 'International Tables Vol C Tables 4.2.6.8 and 6.1.1.4'
O O 0.0106 0.0060 'International Tables Vol C Tables 4.2.6.8 and 6.1.1.4'
N N 0.0061 0.0033 'International Tables Vol C Tables 4.2.6.8 and 6.1.1.4'
C C 0.0033 0.0016 'International Tables Vol C Tables 4.2.6.8 and 6.1.1.4'
H H 0.0000 0.0000 'International Tables Vol C Tables 4.2.6.8 and 6.1.1.4'

loop_
_geom_angle_atom_site_label_1
_geom_angle_atom_site_label_2
_geom_angle_atom_site_label_3
_geom_angle
_geom_angle_site_symmetry_1
_geom_angle_site_symmetry_3
_geom_angle_publ_flag
N3 Ag1 N2 176.48(10) 2 . ?
N3 Ag1 N1 98.54(11) 2 . ?
N2 Ag1 N1 83.41(12) . . ?
N3 Ag1 N4 82.95(12) 2 2 ?
N2 Ag1 N4 94.26(12) . 2 ?
N1 Ag1 N4 87.11(13) . 2 ?
C5 N1 C1 117.5(4) . . ?
C5 N1 Ag1 118.2(3) . . ?
C1 N1 Ag1 120.6(3) . . ?
C7 N2 C11 118.2(4) . . ?
C7 N2 Ag1 122.1(2) . . ?
C11 N2 Ag1 117.5(3) . . ?
C17 N3 C21 118.0(3) . . ?
C17 N3 Ag1 117.9(2) . 2 ?
C21 N3 Ag1 124.0(2) . 2 ?
C27 N4 C23 118.6(4) . . ?
C27 N4 Ag1 121.2(3) . 2 ?
C23 N4 Ag1 117.3(3) . 2 ?
C16 N5 C12 119.4(3) . . ?
N1 C1 C2 123.4(4) . . ?
C1 C2 C3 119.0(4) . . ?
C2 C3 C4 118.0(5) . . ?
C5 C4 C3 119.4(4) . . ?
N1 C5 C4 122.6(4) . . ?
N1 C5 C6 115.7(4) . . ?
C4 C5 C6 121.6(4) . . ?
O1 C6 C12 107.2(3) . . ?
O1 C6 C5 106.3(3) . . ?
C12 C6 C5 114.3(3) . . ?
O1 C6 C7 109.0(3) . . ?
C12 C6 C7 112.1(3) . . ?
C5 C6 C7 107.8(3) . . ?
N2 C7 C8 120.5(4) . . ?
N2 C7 C6 117.3(3) . . ?
C8 C7 C6 122.1(4) . . ?
C9 C8 C7 120.7(5) . . ?
C8 C9 C10 119.5(5) . . ?
C11 C10 C9 117.6(4) . . ?
N2 C11 C10 123.5(5) . . ?
N5 C12 C13 121.8(4) . . ?
N5 C12 C6 113.1(3) . . ?
C13 C12 C6 124.4(4) . . ?
C14 C13 C12 118.6(4) . . ?
C13 C14 C15 120.1(4) . . ?
C14 C15 C16 118.0(4) . . ?
N5 C16 C15 122.2(4) . . ?
N5 C16 C22 114.3(3) . . ?
C15 C16 C22 123.0(4) . . ?
N3 C17 C18 124.0(4) . . ?
C17 C18 C19 118.1(4) . . ?
C18 C19 C20 119.3(4) . . ?
C21 C20 C19 119.8(4) . . ?
N3 C21 C20 120.8(3) . . ?
N3 C21 C22 117.2(3) . . ?
C20 C21 C22 122.0(3) . . ?
O2 C22 C23 106.3(3) . . ?
O2 C22 C16 107.1(3) . . ?
C23 C22 C16 112.9(3) . . ?
O2 C22 C21 108.8(3) . . ?
C23 C22 C21 111.9(3) . . ?
C16 C22 C21 109.7(3) . . ?
N4 C23 C24 120.6(4) . . ?
N4 C23 C22 116.6(3) . . ?
C24 C23 C22 122.6(4) . . ?
C25 C24 C23 119.6(4) . . ?
C26 C25 C24 119.1(4) . . ?
C27 C26 C25 118.2(5) . . ?
N4 C27 C26 123.9(5) . . ?
N6 Ag2 N8 168.29(11) . 2_644 ?
N6 Ag2 N7 81.38(12) . . ?
N8 Ag2 N7 105.51(12) 2_644 . ?
N6 Ag2 N9 106.67(12) . 2_644 ?
N8 Ag2 N9 82.35(12) 2_644 2_644 ?
N7 Ag2 N9 95.91(11) . 2_644 ?
C32 N6 C28 117.2(4) . . ?
C32 N6 Ag2 123.5(2) . . ?
C28 N6 Ag2 117.2(3) . . ?
C34 N7 C38 118.4(3) . . ?
C34 N7 Ag2 121.5(3) . . ?
C38 N7 Ag2 119.8(3) . . ?
C48 N8 C44 117.6(4) . . ?
C48 N8 Ag2 124.0(2) . 2_644 ?
C44 N8 Ag2 117.3(3) . 2_644 ?
C50 N9 C54 118.0(4) . . ?
C50 N9 Ag2 119.2(2) . 2_644 ?
C54 N9 Ag2 121.9(3) . 2_644 ?
C39 N10 C43 119.1(3) . . ?
N6 C28 C29 123.7(4) . . ?
C28 C29 C30 119.1(4) . . ?
C29 C30 C31 118.0(4) . . ?
C30 C31 C32 120.0(4) . . ?
N6 C32 C31 122.0(3) . . ?
N6 C32 C33 118.2(3) . . ?
C31 C32 C33 119.7(4) . . ?
O3 C33 C34 106.2(3) . . ?
O3 C33 C39 106.9(3) . . ?
C34 C33 C39 113.2(3) . . ?
O3 C33 C32 109.9(3) . . ?
C34 C33 C32 110.0(3) . . ?
C39 C33 C32 110.5(3) . . ?
N7 C34 C35 121.5(4) . . ?
N7 C34 C33 116.4(3) . . ?
C35 C34 C33 122.1(4) . . ?
C36 C35 C34 119.4(4) . . ?
C37 C36 C35 119.4(4) . . ?
C36 C37 C38 118.2(4) . . ?
N7 C38 C37 123.2(4) . . ?
N10 C39 C40 122.1(3) . . ?
N10 C39 C33 112.8(3) . . ?
C40 C39 C33 124.5(3) . . ?
C39 C40 C41 118.8(4) . . ?
C42 C41 C40 119.2(4) . . ?
C41 C42 C43 119.0(3) . . ?
N10 C43 C42 121.8(3) . . ?
N10 C43 C49 111.9(3) . . ?
C42 C43 C49 125.9(3) . . ?
N8 C44 C45 123.3(4) . . ?
C44 C45 C46 118.5(4) . . ?
C45 C46 C47 118.9(5) . . ?
C48 C47 C46 119.3(4) . . ?
N8 C48 C47 122.4(4) . . ?
N8 C48 C49 116.7(4) . . ?
C47 C48 C49 120.9(4) . . ?
O4 C49 C43 108.4(3) . . ?
O4 C49 C50 105.5(3) . . ?
C43 C49 C50 113.9(3) . . ?
O4 C49 C48 109.7(3) . . ?
C43 C49 C48 109.1(3) . . ?
C50 C49 C48 110.1(3) . . ?
N9 C50 C51 122.0(3) . . ?
N9 C50 C49 116.8(3) . . ?
C51 C50 C49 121.2(4) . . ?
C50 C51 C52 118.1(4) . . ?
C53 C52 C51 120.2(4) . . ?
C52 C53 C54 118.1(4) . . ?
N9 C54 C53 123.5(5) . . ?
O7 N11 O5 120.9(5) . . ?
O7 N11 O6 121.3(5) . . ?
O5 N11 O6 117.7(5) . . ?
O10 N12 O9 121.8(4) . . ?
O10 N12 O8 118.6(4) . . ?
O9 N12 O8 119.5(4) . . ?

loop_
_geom_bond_atom_site_label_1
_geom_bond_atom_site_label_2
_geom_bond_distance
_geom_bond_site_symmetry_2
_geom_bond_publ_flag
Ag1 N3 2.229(3) 2 ?
Ag1 N2 2.235(3) . ?
Ag1 N1 2.461(4) . ?
Ag1 N4 2.489(3) 2 ?
O1 C6 1.429(4) . ?
O2 C22 1.432(4) . ?
N1 C5 1.328(5) . ?
N1 C1 1.347(5) . ?
N2 C7 1.336(5) . ?
N2 C11 1.347(5) . ?
N3 C17 1.340(5) . ?
N3 C21 1.351(4) . ?
N3 Ag1 2.229(3) 2 ?
N4 C27 1.323(6) . ?
N4 C23 1.336(5) . ?
N4 Ag1 2.489(3) 2 ?
N5 C16 1.332(5) . ?
N5 C12 1.340(5) . ?
C1 C2 1.357(7) . ?
C2 C3 1.376(6) . ?
C3 C4 1.392(6) . ?
C4 C5 1.366(6) . ?
C5 C6 1.520(5) . ?
C6 C12 1.518(6) . ?
C6 C7 1.527(5) . ?
C7 C8 1.379(5) . ?
C8 C9 1.353(6) . ?
C9 C10 1.372(7) . ?
C10 C11 1.369(6) . ?
C12 C13 1.381(5) . ?
C13 C14 1.375(6) . ?
C14 C15 1.382(6) . ?
C15 C16 1.389(5) . ?
C16 C22 1.530(5) . ?
C17 C18 1.359(6) . ?
C18 C19 1.367(6) . ?
C19 C20 1.385(5) . ?
C20 C21 1.374(5) . ?
C21 C22 1.543(5) . ?
C22 C23 1.516(6) . ?
C23 C24 1.379(5) . ?
C24 C25 1.379(7) . ?
C25 C26 1.359(7) . ?
C26 C27 1.359(6) . ?
Ag2 N6 2.249(3) . ?
Ag2 N8 2.257(3) 2_644 ?
Ag2 N7 2.456(3) . ?
Ag2 N9 2.486(3) 2_644 ?
O3 C33 1.413(4) . ?
O4 C49 1.423(4) . ?
N6 C32 1.338(5) . ?
N6 C28 1.340(5) . ?
N7 C34 1.329(5) . ?
N7 C38 1.337(5) . ?
N8 C48 1.343(5) . ?
N8 C44 1.343(5) . ?
N8 Ag2 2.257(3) 2_644 ?
N9 C50 1.346(5) . ?
N9 C54 1.350(5) . ?
N9 Ag2 2.486(3) 2_644 ?
N10 C39 1.336(5) . ?
N10 C43 1.345(4) . ?
C28 C29 1.367(7) . ?
C29 C30 1.373(6) . ?
C30 C31 1.377(6) . ?
C31 C32 1.380(5) . ?
C32 C33 1.547(5) . ?
C33 C34 1.529(5) . ?
C33 C39 1.539(5) . ?
C34 C35 1.381(5) . ?
C35 C36 1.377(5) . ?
C36 C37 1.360(6) . ?
C37 C38 1.375(6) . ?
C39 C40 1.379(5) . ?
C40 C41 1.385(5) . ?
C41 C42 1.377(5) . ?
C42 C43 1.381(5) . ?
C43 C49 1.527(5) . ?
C44 C45 1.363(6) . ?
C45 C46 1.375(6) . ?
C46 C47 1.383(6) . ?
C47 C48 1.359(6) . ?
C48 C49 1.535(5) . ?
C49 C50 1.533(5) . ?
C50 C51 1.386(5) . ?
C51 C52 1.399(6) . ?
C52 C53 1.363(7) . ?
C53 C54 1.372(6) . ?
O5 N11 1.222(5) . ?
O6 N11 1.253(5) . ?
O7 N11 1.222(5) . ?
O8 N12 1.264(5) . ?
O9 N12 1.234(4) . ?
O10 N12 1.216(4) . ?
